data_2211390
loop_
_publ_author_name
'Gao, Jin-Sheng'
'Zhang, Shuang'
'Hou, Guang-Feng'
'Hou, Yan-Jun'
'Yan, Peng-Fei'

_publ_section_title
;
 (<i>E</i>)-2-[(1,2,3-Thiadiazol-5-yl)iminomethyl]phenol
;
_journal_coeditor_code FL2071
_journal_issue 12
_journal_name_full 'Acta Crystallographica Section E'
_journal_page_first o5462
_journal_page_last o5463
_journal_paper_doi 10.1107/S1600536806046150
_journal_volume 62
_journal_year 2006
_chemical_formula_iupac 'C9 H7 N3 O S'
_chemical_formula_moiety 'C9 H7 N3 O S'
_chemical_formula_sum 'C9 H7 N3 O S'
_chemical_formula_weight 205.25
_chemical_name_systematic
;
(E)-2-[(1,2,3-Thiadiazol-5-yl)iminomethyl]phenol
;
_space_group_IT_number 19
_symmetry_cell_setting orthorhombic
_symmetry_space_group_name_Hall 'P 2ac 2ab'
_symmetry_space_group_name_H-M 'P 21 21 21'
_atom_sites_solution_hydrogens geom
_atom_sites_solution_primary direct
_atom_sites_solution_secondary difmap
_cell_angle_alpha 90.00
_cell_angle_beta 90.00
_cell_angle_gamma 90.00
_cell_formula_units_Z 4
_cell_length_a 4.7477(9)
_cell_length_b 11.415(2)
_cell_length_c 16.798(3)
_cell_measurement_reflns_used 7775
_cell_measurement_temperature 293(2)
_cell_measurement_theta_max 54.96
_cell_measurement_theta_min 6.02
_cell_volume 910.4(3)
_computing_cell_refinement RAPID-AUTO
_computing_data_collection 'RAPID-AUTO (Rigaku, 1998)'
_computing_data_reduction 'CrystalStructure (Rigaku/MSC, 2002)'
_computing_molecular_graphics 'SHELXTL (Sheldrick, 1997b)'
_computing_publication_material SHELXL97
_computing_structure_refinement 'SHELXL97 (Sheldrick, 1997a)'
_computing_structure_solution 'SHELXS97 (Sheldrick, 1997a)'
_diffrn_ambient_temperature 293(2)
_diffrn_measured_fraction_theta_full 0.986
_diffrn_measured_fraction_theta_max 0.986
_diffrn_measurement_device_type 'Rigaku R-AXIS RAPID'
_diffrn_measurement_method \w
_diffrn_radiation_monochromator graphite
_diffrn_radiation_source 'fine-focus sealed tube'
_diffrn_radiation_type MoK\a
_diffrn_radiation_wavelength 0.71073
_diffrn_reflns_av_R_equivalents 0.0215
_diffrn_reflns_av_sigmaI/netI 0.0201
_diffrn_reflns_limit_h_max 5
_diffrn_reflns_limit_h_min -6
_diffrn_reflns_limit_k_max 14
_diffrn_reflns_limit_k_min -14
_diffrn_reflns_limit_l_max 21
_diffrn_reflns_limit_l_min -21
_diffrn_reflns_number 8509
_diffrn_reflns_theta_full 27.48
_diffrn_reflns_theta_max 27.48
_diffrn_reflns_theta_min 3.01
_diffrn_standards_decay_% 0
_diffrn_standards_interval_count 0
_diffrn_standards_interval_time 0
_diffrn_standards_number 0
_exptl_absorpt_coefficient_mu 0.321
_exptl_absorpt_correction_T_max 0.9344
_exptl_absorpt_correction_T_min 0.8613
_exptl_absorpt_correction_type multi-scan
_exptl_absorpt_process_details '(ABSCOR; Higashi, 1995)'
_exptl_crystal_colour yellow
_exptl_crystal_density_diffrn 1.497
_exptl_crystal_density_method 'not measured'
_exptl_crystal_description block
_exptl_crystal_F_000 424
_exptl_crystal_size_max 0.48
_exptl_crystal_size_mid 0.33
_exptl_crystal_size_min 0.21
_refine_diff_density_max 0.297
_refine_diff_density_min -0.318
_refine_ls_abs_structure_details 'Flack (1983), 808 Friedel pairs?'
_refine_ls_abs_structure_Flack 0.01(8)
_refine_ls_extinction_method none
_refine_ls_goodness_of_fit_ref 1.167
_refine_ls_hydrogen_treatment constr
_refine_ls_matrix_type full
_refine_ls_number_parameters 128
_refine_ls_number_reflns 2054
_refine_ls_number_restraints 0
_refine_ls_restrained_S_all 1.167
_refine_ls_R_factor_all 0.0356
_refine_ls_R_factor_gt 0.0286
_refine_ls_shift/su_max 0.001
_refine_ls_shift/su_mean 0.000
_refine_ls_structure_factor_coef Fsqd
_refine_ls_weighting_details 'calc w=1/[\s^2^(Fo^2^)+(0.0581P)^2^] where P=(Fo^2^+2Fc^2^)/3'
_refine_ls_weighting_scheme calc
_refine_ls_wR_factor_gt 0.0748
_refine_ls_wR_factor_ref 0.0896
_reflns_number_gt 1861
_reflns_number_total 2054
_reflns_threshold_expression I>2\s(I)
_cod_data_source_file fl2071.cif
_cod_data_source_block I
_cod_database_code 2211390
_cod_database_fobs_code 2211390

loop_
_symmetry_equiv_pos_as_xyz
'x, y, z'
'-x+1/2, -y, z+1/2'
'-x, y+1/2, -z+1/2'
'x+1/2, -y+1/2, -z'

loop_
_atom_site_type_symbol
_atom_site_label
_atom_site_fract_x
_atom_site_fract_y
_atom_site_fract_z
_atom_site_U_iso_or_equiv
_atom_site_adp_type
_atom_site_calc_flag
_atom_site_refinement_flags
_atom_site_occupancy
S S1 -0.03063(10) 0.40541(5) 0.72465(3) 0.05259(16) Uani d . 1
O O1 0.5473(3) 0.33701(12) 1.00045(7) 0.0498(3) Uani d . 1
H H7 0.4278 0.3236 0.9664 0.075 Uiso calc R 1
N N3 0.2692(3) 0.37174(12) 0.86637(8) 0.0354(3) Uani d . 1
C C5 0.7611(3) 0.61040(15) 0.90270(10) 0.0397(3) Uani d . 1
H H3 0.7211 0.6549 0.8577 0.048 Uiso calc R 1
C C7 1.0198(4) 0.58245(17) 1.02260(10) 0.0468(4) Uani d . 1
H H5 1.1549 0.6083 1.0586 0.056 Uiso calc R 1
C C4 0.6143(3) 0.50552(14) 0.91532(9) 0.0323(3) Uani d . 1
C C8 0.8800(4) 0.47891(17) 1.03705(10) 0.0445(4) Uani d . 1
H H6 0.9213 0.4356 1.0825 0.053 Uiso calc R 1
C C9 0.6772(3) 0.43910(14) 0.98379(10) 0.0363(3) Uani d . 1
C C3 0.4042(3) 0.46868(14) 0.85860(9) 0.0342(3) Uani d . 1
H H2 0.3653 0.5164 0.8151 0.041 Uiso calc R 1
C C6 0.9630(4) 0.64909(16) 0.95525(10) 0.0433(4) Uani d . 1
H H4 1.0597 0.7186 0.9459 0.052 Uiso calc R 1
C C2 0.0700(3) 0.33750(15) 0.81142(9) 0.0355(3) Uani d . 1
N N2 -0.2760(4) 0.22106(16) 0.75765(10) 0.0543(4) Uani d . 1
C C1 -0.0912(4) 0.23848(16) 0.81771(11) 0.0454(4) Uani d . 1
H H1 -0.0747 0.1869 0.8603 0.055 Uiso calc R 1
N N1 -0.2726(4) 0.30075(16) 0.70354(10) 0.0562(4) Uani d . 1

loop_
_atom_site_aniso_label
_atom_site_aniso_U_11
_atom_site_aniso_U_22
_atom_site_aniso_U_33
_atom_site_aniso_U_12
_atom_site_aniso_U_13
_atom_site_aniso_U_23
S1 0.0565(3) 0.0642(3) 0.0371(2) -0.0043(2) -0.01082(19) 0.00399(19)
O1 0.0517(7) 0.0516(8) 0.0461(6) -0.0073(6) -0.0112(6) 0.0155(5)
N3 0.0362(6) 0.0381(7) 0.0319(6) 0.0016(5) -0.0035(5) -0.0015(5)
C5 0.0391(8) 0.0376(8) 0.0423(8) 0.0028(6) -0.0022(6) 0.0005(6)
C7 0.0370(8) 0.0572(11) 0.0460(9) 0.0004(8) -0.0053(7) -0.0160(8)
C4 0.0299(7) 0.0342(8) 0.0327(7) 0.0051(6) 0.0015(5) -0.0024(6)
C8 0.0426(9) 0.0573(11) 0.0337(8) 0.0045(8) -0.0060(7) -0.0004(8)
C9 0.0332(7) 0.0412(8) 0.0345(8) 0.0047(6) 0.0004(6) -0.0002(6)
C3 0.0337(7) 0.0363(8) 0.0326(7) 0.0056(6) -0.0015(6) 0.0019(6)
C6 0.0378(8) 0.0394(9) 0.0527(9) -0.0027(7) -0.0005(7) -0.0076(7)
C2 0.0351(8) 0.0395(9) 0.0318(7) 0.0053(6) -0.0019(6) -0.0042(6)
N2 0.0531(10) 0.0564(9) 0.0535(9) -0.0057(8) -0.0096(7) -0.0169(8)
C1 0.0486(10) 0.0420(10) 0.0457(9) -0.0028(7) -0.0062(8) -0.0061(7)
N1 0.0521(9) 0.0705(11) 0.0461(8) -0.0020(8) -0.0123(7) -0.0142(8)

loop_
_atom_type_symbol
_atom_type_description
_atom_type_scat_dispersion_real
_atom_type_scat_dispersion_imag
_atom_type_scat_source
C C 0.0033 0.0016 'International Tables Vol C Tables 4.2.6.8 and 6.1.1.4'
H H 0.0000 0.0000 'International Tables Vol C Tables 4.2.6.8 and 6.1.1.4'
N N 0.0061 0.0033 'International Tables Vol C Tables 4.2.6.8 and 6.1.1.4'
O O 0.0106 0.0060 'International Tables Vol C Tables 4.2.6.8 and 6.1.1.4'
S S 0.1246 0.1234 'International Tables Vol C Tables 4.2.6.8 and 6.1.1.4'

loop_
_geom_angle_atom_site_label_1
_geom_angle_atom_site_label_2
_geom_angle_atom_site_label_3
_geom_angle
_geom_angle_publ_flag
N1 S1 C2 92.74(8) yes
C9 O1 H7 109.5 ?
C3 N3 C2 121.22(14) ?
C6 C5 C4 121.57(16) ?
C6 C5 H3 119.2 ?
C4 C5 H3 119.2 ?
C8 C7 C6 121.31(16) ?
C8 C7 H5 119.3 ?
C6 C7 H5 119.3 ?
C5 C4 C9 118.53(14) ?
C5 C4 C3 119.54(14) ?
C9 C4 C3 121.93(15) ?
C7 C8 C9 120.05(16) ?
C7 C8 H6 120.0 ?
C9 C8 H6 120.0 ?
O1 C9 C8 117.76(15) ?
O1 C9 C4 122.51(14) ?
C8 C9 C4 119.72(16) ?
N3 C3 C4 121.93(14) ?
N3 C3 H2 119.0 ?
C4 C3 H2 119.0 ?
C5 C6 C7 118.81(17) ?
C5 C6 H4 120.6 ?
C7 C6 H4 120.6 ?
C1 C2 N3 124.48(15) yes
C1 C2 S1 106.41(12) yes
N3 C2 S1 129.11(13) ?
N1 N2 C1 114.55(17) yes
N2 C1 C2 115.25(17) yes
N2 C1 H1 122.4 ?
C2 C1 H1 122.4 ?
N2 N1 S1 111.05(13) yes

loop_
_geom_bond_atom_site_label_1
_geom_bond_atom_site_label_2
_geom_bond_distance
_geom_bond_publ_flag
S1 N1 1.6950(18) yes
S1 C2 1.7186(16) yes
O1 C9 1.348(2) ?
O1 H7 0.8200 ?
N3 C3 1.286(2) ?
N3 C2 1.378(2) ?
C5 C6 1.376(2) ?
C5 C4 1.401(2) ?
C5 H3 0.9300 ?
C7 C8 1.377(3) ?
C7 C6 1.390(3) ?
C7 H5 0.9300 ?
C4 C9 1.410(2) ?
C4 C3 1.442(2) ?
C8 C9 1.391(2) ?
C8 H6 0.9300 ?
C3 H2 0.9300 ?
C6 H4 0.9300 ?
C2 C1 1.369(3) yes
N2 N1 1.286(2) yes
N2 C1 1.352(2) yes
C1 H1 0.9300 ?

loop_
_geom_hbond_atom_site_label_D
_geom_hbond_atom_site_label_H
_geom_hbond_atom_site_label_A
_geom_hbond_site_symmetry_A
_geom_hbond_distance_DH
_geom_hbond_distance_HA
_geom_hbond_distance_DA
_geom_hbond_angle_DHA
C3 H2 N2 3_556 0.93 2.67 3.533(2) 154.7
C1 H1 O1 4_457 0.93 2.43 3.241(2) 146.4
O1 H7 N3 . 0.82 1.92 2.6408(18) 145.8

loop_
_cod_related_entry_id
_cod_related_entry_database
_cod_related_entry_code
1 ChemSpider 30655110
